data_7249391
loop_
_publ_author_name
'Figueroa, Laura P. R.'
'Carvalho, Renato'
'Almeida, Renata G.'
'Paz, Esther R. S.'
'Diogo, Emilay'
'Araujo, Maria Helena'
'de souza Borges, Warley'
'dos Santos Ramos, Victor Feliciano'
'Menna-Barreto, Rubem F. S.'
'Wood, James M.'
'Bower, John'
'da Silva J\'unior, Eufr\^anio N.'

_publ_section_title
;
 Generation and Capture of Naphthoquinonynes: A New Frontier in the
 Development of Trypanocidal Quinones via Aryne Chemistry
;
_journal_name_full 'RSC Medicinal Chemistry'
_journal_paper_doi 10.1039/D4MD00558A
_journal_year 2024
_chemical_formula_moiety 'C22 H15 N O2'
_chemical_formula_sum 'C22 H15 N O2'
_chemical_formula_weight 325.35
_chemical_melting_point ?
_space_group_crystal_system orthorhombic
_space_group_IT_number 43
_space_group_name_Hall 'F 2 -2d'
_space_group_name_H-M_alt 'F d d 2'
_atom_sites_solution_hydrogens difmap
_audit_creation_date 2024-04-17
_audit_creation_method
;
Olex2 1.5
(compiled 2024.02.16 svn.r378c4104 for OlexSys, GUI svn.r6928)
;
_audit_update_record
;
2024-05-03 deposited with the CCDC.	2024-09-23 downloaded from the CCDC.
;
_cell_angle_alpha 90
_cell_angle_beta 90
_cell_angle_gamma 90
_cell_formula_units_Z 16
_cell_length_a 35.2203(12)
_cell_length_b 20.9152(7)
_cell_length_c 9.2515(3)
_cell_measurement_reflns_used 5732
_cell_measurement_temperature 271(4)
_cell_measurement_theta_max 75.0100
_cell_measurement_theta_min 4.8960
_cell_volume 6815.0(4)
_computing_cell_refinement 'CrysAlisPro 1.171.42.49 (Rigaku OD, 2022)'
_computing_data_collection 'CrysAlisPro 1.171.42.49 (Rigaku OD, 2022)'
_computing_data_reduction 'CrysAlisPro 1.171.42.49 (Rigaku OD, 2022)'
_computing_molecular_graphics 'Olex2 1.5 (Dolomanov et al., 2009)'
_computing_publication_material 'Olex2 1.5 (Dolomanov et al., 2009)'
_computing_structure_refinement 'SHELXL 2018/3 (Sheldrick, 2015)'
_computing_structure_solution 'SHELXT 2018/2 (Sheldrick, 2018)'
_diffrn_ambient_temperature 271.15
_diffrn_detector_area_resol_mean 10.0000
_diffrn_detector_type HyPix
_diffrn_measured_fraction_theta_full 0.993
_diffrn_measured_fraction_theta_max 0.990
_diffrn_measurement_details
;
List of Runs (angles in degrees, time in seconds):

  # Type    Start    End  Width  t~exp~   \w     \q     \k     \f   Frames
#--------------------------------------------------------------------------
  1  \w    -69.00 -19.00   0.50    0.64    --  -91.75  59.00-155.00  100
  2  \w    -70.00  25.00   0.50    0.20    --  -47.90  77.00-120.00  190
  3  \w    -50.00 -20.00   0.50    0.64    --  -91.75  45.00 -60.00   60
  4  \w    -72.00 -19.00   0.50    0.64    --  -91.75  61.00  12.00  106
  5  \w    -50.00 -20.00   0.50    0.64    --  -91.75  45.00  60.00   60
  6  \w    -23.00  28.00   0.50    0.20    --  -47.90  19.00 150.00  102
  7  \w    -50.00 -20.00   0.50    0.64    --  -91.75  45.00 120.00   60
  8  \w   -161.00 -75.00   0.50    0.64    --  -91.75-122.00  -2.00  172
  9  \w   -163.00 -75.00   0.50    0.64    --  -91.75 -61.00-126.00  176
 10  \w     40.00 106.00   0.50    0.64    --  111.36 -95.00-180.00  132
 11  \w     40.00  72.00   0.50    0.64    --  111.36 -61.00 -90.00   64
 12  \w     40.00  72.00   0.50    0.64    --  111.36 -61.00   0.00   64
 13  \w    -26.00  23.00   0.50    0.20    --   47.90 -19.00-120.00   98
 14  \w     25.00 120.00   0.50    0.20    --   47.90  77.00   0.00  190
 15  \w     25.00  52.00   0.50    0.20    --   47.90  77.00 120.00   54
;
_diffrn_measurement_device 'four-circle diffractometer'
_diffrn_measurement_device_type 'XtaLAB Synergy, Dualflex, HyPix'
_diffrn_measurement_method '\w scans'
_diffrn_radiation_type CuK\a
_diffrn_radiation_wavelength 1.54184
_diffrn_reflns_av_R_equivalents 0.0325
_diffrn_reflns_av_unetI/netI 0.0307
_diffrn_reflns_Laue_measured_fraction_full 0.993
_diffrn_reflns_Laue_measured_fraction_max 0.990
_diffrn_reflns_limit_h_max 32
_diffrn_reflns_limit_h_min -42
_diffrn_reflns_limit_k_max 24
_diffrn_reflns_limit_k_min -24
_diffrn_reflns_limit_l_max 10
_diffrn_reflns_limit_l_min -11
_diffrn_reflns_number 8924
_diffrn_reflns_point_group_measured_fraction_full 0.912
_diffrn_reflns_point_group_measured_fraction_max 0.907
_diffrn_reflns_theta_full 67.684
_diffrn_reflns_theta_max 68.240
_diffrn_reflns_theta_min 4.918
_exptl_absorpt_coefficient_mu 0.650
_exptl_absorpt_correction_T_max 1.000
_exptl_absorpt_correction_T_min 0.483
_exptl_absorpt_correction_type gaussian
_exptl_absorpt_process_details
;
CrysAlisPro 1.171.42.49 (Rigaku Oxford Diffraction, 2022)
Numerical absorption correction based on gaussian integration over
a multifaceted crystal model
Empirical absorption correction using spherical harmonics,
implemented in SCALE3 ABSPACK scaling algorithm.
;
_exptl_crystal_colour brown
_exptl_crystal_colour_primary brown
_exptl_crystal_density_diffrn 1.268
_exptl_crystal_density_meas ?
_exptl_crystal_description prismatic
_exptl_crystal_F_000 2720
_exptl_crystal_size_max 0.34
_exptl_crystal_size_mid 0.15
_exptl_crystal_size_min 0.09
_refine_diff_density_max 0.105
_refine_diff_density_min -0.094
_refine_diff_density_rms 0.027
_refine_ls_abs_structure_details
;
 Flack x determined using 853 quotients [(I+)-(I-)]/[(I+)+(I-)]
 (Parsons, Flack and Wagner, Acta Cryst. B69 (2013) 249-259).
;
_refine_ls_abs_structure_Flack 0.1(2)
_refine_ls_extinction_coef 0.00021(4)
_refine_ls_extinction_expression Fc^*^=kFc[1+0.001xFc^2^\l^3^/sin(2\q)]^-1/4^
_refine_ls_extinction_method 'SHELXL-2018/3 (Sheldrick 2018)'
_refine_ls_goodness_of_fit_ref 1.132
_refine_ls_hydrogen_treatment refall
_refine_ls_matrix_type full
_refine_ls_number_parameters 287
_refine_ls_number_reflns 2825
_refine_ls_number_restraints 1
_refine_ls_restrained_S_all 1.132
_refine_ls_R_factor_all 0.0441
_refine_ls_R_factor_gt 0.0343
_refine_ls_shift/su_max 0.000
_refine_ls_shift/su_mean 0.000
_refine_ls_structure_factor_coef Fsqd
_refine_ls_weighting_details 'w=1/[\s^2^(Fo^2^)+(0.0503P)^2^+0.9998P] where P=(Fo^2^+2Fc^2^)/3'
_refine_ls_weighting_scheme calc
_refine_ls_wR_factor_gt 0.0876
_refine_ls_wR_factor_ref 0.1004
_reflns_Friedel_coverage 0.717
_reflns_Friedel_fraction_full 0.819
_reflns_Friedel_fraction_max 0.813
_reflns_number_gt 2429
_reflns_number_total 2825
_reflns_threshold_expression 'I > 2\s(I)'
_cod_data_source_file d4md00558a2.cif
_cod_data_source_block c5723_benzino_bg25
_cod_depositor_comments
;
The following automatic conversions were performed:

data item '_chemical_melting_point' value 'not measured' was changed
to '?' -- the value is undefined or not given.

data item '_exptl_crystal_density_meas' value 'not measured' was
changed to '?' -- the value is perceived as not measured.

Automatic conversion script
Id: cif_fix_values 8170 2020-07-09 18:12:32Z antanas 
;
_cod_database_code 7249391
_shelx_shelxl_version_number 2018/3
_shelx_space_group_comment
;
The symmetry employed for this shelxl refinement is uniquely defined
by the following loop, which should always be used as a source of
symmetry information in preference to the above space-group names.
They are only intended as comments.
;
_shelx_estimated_absorpt_t_max 0.944
_shelx_estimated_absorpt_t_min 0.809
_olex2_refinement_description
;
;
_olex2_submission_special_instructions 'No special instructions were received'
_oxdiff_exptl_absorpt_empirical_details
;
Empirical correction (ABSPACK) includes:
- Absorption correction using spherical harmonics
- Frame scaling
;

loop_
_space_group_symop_operation_xyz
'x, y, z'
'-x, -y, z'
'x+1/4, -y+1/4, z+1/4'
'-x+1/4, y+1/4, z+1/4'
'x, y+1/2, z+1/2'
'-x, -y+1/2, z+1/2'
'x+1/4, -y+3/4, z+3/4'
'-x+1/4, y+3/4, z+3/4'
'x+1/2, y, z+1/2'
'-x+1/2, -y, z+1/2'
'x+3/4, -y+1/4, z+3/4'
'-x+3/4, y+1/4, z+3/4'
'x+1/2, y+1/2, z'
'-x+1/2, -y+1/2, z'
'x+3/4, -y+3/4, z+1/4'
'-x+3/4, y+3/4, z+1/4'

loop_
_atom_site_label
_atom_site_type_symbol
_atom_site_fract_x
_atom_site_fract_y
_atom_site_fract_z
_atom_site_U_iso_or_equiv
_atom_site_adp_type
_atom_site_occupancy
_atom_site_site_symmetry_order
_atom_site_calc_flag
_atom_site_refinement_flags_posn
_atom_site_refinement_flags_adp
_atom_site_refinement_flags_occupancy
_atom_site_disorder_assembly
_atom_site_disorder_group
N001 N 0.57598(7) 0.42611(11) 0.0382(3) 0.0648(6) Uani 1 1 d . . . . .
O002 O 0.54796(8) 0.64894(11) -0.1569(3) 0.0914(7) Uani 1 1 d . . . . .
C003 C 0.56282(7) 0.48387(12) 0.0953(3) 0.0557(6) Uani 1 1 d . . . . .
C004 C 0.57247(8) 0.41069(12) -0.1111(3) 0.0592(6) Uani 1 1 d . . . . .
C005 C 0.55821(7) 0.53762(13) 0.0085(3) 0.0580(6) Uani 1 1 d . . . . .
C006 C 0.54592(7) 0.59494(12) 0.0673(3) 0.0563(6) Uani 1 1 d . . . . .
O007 O 0.51678(11) 0.66584(13) 0.4040(3) 0.1224(12) Uani 1 1 d . . . . .
C008 C 0.59504(9) 0.38205(13) 0.1312(3) 0.0636(7) Uani 1 1 d . . . . .
C009 C 0.54236(8) 0.65178(15) -0.0271(4) 0.0686(8) Uani 1 1 d . . . . .
C00A C 0.55432(8) 0.48893(14) 0.2427(3) 0.0653(7) Uani 1 1 d . . . . .
C00B C 0.53786(7) 0.59954(14) 0.2149(3) 0.0614(7) Uani 1 1 d . . . . .
C00C C 0.54207(9) 0.54587(14) 0.3015(3) 0.0667(7) Uani 1 1 d . . . . .
C00D C 0.53904(9) 0.42086(15) -0.1844(4) 0.0693(7) Uani 1 1 d . . . . .
C00E C 0.53627(11) 0.40462(16) -0.3285(4) 0.0780(9) Uani 1 1 d . . . . .
C00F C 0.56654(12) 0.37756(16) -0.3995(4) 0.0823(9) Uani 1 1 d . . . . .
C00G C 0.62642(10) 0.40154(18) 0.2098(4) 0.0745(8) Uani 1 1 d . . . . .
C00H C 0.64546(13) 0.3592(2) 0.3012(4) 0.0965(12) Uani 1 1 d . . . . .
C00I C 0.53156(11) 0.71266(17) 0.0416(4) 0.0857(10) Uani 1 1 d . . . . .
C00J C 0.52532(10) 0.66097(16) 0.2778(4) 0.0821(10) Uani 1 1 d . . . . .
C00K C 0.58308(13) 0.31935(16) 0.1436(4) 0.0836(10) Uani 1 1 d . . . . .
C00L C 0.52361(13) 0.71632(18) 0.1803(5) 0.0962(12) Uani 1 1 d . . . . .
C00M C 0.60282(10) 0.38301(17) -0.1828(4) 0.0768(9) Uani 1 1 d . . . . .
C00N C 0.59977(11) 0.3673(2) -0.3271(4) 0.0840(10) Uani 1 1 d . . . . .
C00O C 0.60260(19) 0.2773(2) 0.2352(6) 0.1070(16) Uani 1 1 d . . . . .
C00P C 0.63329(19) 0.2986(3) 0.3123(5) 0.1093(15) Uani 1 1 d . . . . .
H005 H 0.5638(7) 0.5351(11) -0.100(3) 0.052(6) Uiso 1 1 d . . . . .
H00C H 0.5342(7) 0.5508(12) 0.412(3) 0.053(7) Uiso 1 1 d . . . . .
H00I H 0.5322(10) 0.748(2) -0.020(5) 0.100(12) Uiso 1 1 d . . . . .
H00E H 0.5120(12) 0.4095(18) -0.370(5) 0.100(12) Uiso 1 1 d . . . . .
H00D H 0.5177(10) 0.4398(14) -0.137(4) 0.072(8) Uiso 1 1 d . . . . .
H00K H 0.5610(10) 0.3117(14) 0.090(4) 0.065(9) Uiso 1 1 d . . . . .
H00M H 0.6270(11) 0.3756(17) -0.128(4) 0.089(11) Uiso 1 1 d . . . . .
H00L H 0.5144(12) 0.757(2) 0.226(5) 0.117(14) Uiso 1 1 d . . . . .
H00F H 0.5630(11) 0.3668(19) -0.500(6) 0.103(12) Uiso 1 1 d . . . . .
H00A H 0.5566(9) 0.4499(16) 0.306(4) 0.080(9) Uiso 1 1 d . . . . .
H00N H 0.6213(12) 0.3455(19) -0.372(5) 0.102(12) Uiso 1 1 d . . . . .
H00G H 0.6347(9) 0.4441(18) 0.199(3) 0.070(9) Uiso 1 1 d . . . . .
H00O H 0.5903(15) 0.238(3) 0.241(7) 0.15(2) Uiso 1 1 d . . . . .
H00P H 0.6484(15) 0.267(2) 0.377(6) 0.134(16) Uiso 1 1 d . . . . .
H00H H 0.6717(15) 0.377(2) 0.361(6) 0.137(16) Uiso 1 1 d . . . . .

loop_
_atom_site_aniso_label
_atom_site_aniso_U_11
_atom_site_aniso_U_22
_atom_site_aniso_U_33
_atom_site_aniso_U_23
_atom_site_aniso_U_13
_atom_site_aniso_U_12
N001 0.0753(14) 0.0605(13) 0.0586(13) -0.0086(10) -0.0047(11) 0.0155(11)
O002 0.1193(19) 0.0834(15) 0.0717(15) 0.0191(12) 0.0003(13) -0.0058(13)
C003 0.0542(13) 0.0519(15) 0.0611(14) -0.0046(11) -0.0011(11) 0.0059(11)
C004 0.0614(16) 0.0587(15) 0.0575(14) -0.0073(12) -0.0014(12) 0.0012(12)
C005 0.0576(14) 0.0605(16) 0.0558(14) -0.0013(11) -0.0007(11) -0.0013(12)
C006 0.0511(12) 0.0546(15) 0.0632(15) 0.0054(11) -0.0011(11) -0.0010(11)
O007 0.183(3) 0.0894(18) 0.0946(19) 0.0035(14) 0.057(2) 0.0526(18)
C008 0.0792(18) 0.0560(16) 0.0555(14) -0.0052(12) 0.0061(13) 0.0137(14)
C009 0.0689(16) 0.0646(19) 0.072(2) 0.0105(13) -0.0013(15) -0.0044(14)
C00A 0.0765(18) 0.0605(16) 0.0589(15) 0.0044(13) 0.0065(13) 0.0121(14)
C00B 0.0586(14) 0.0588(16) 0.0667(16) 0.0018(12) 0.0085(13) 0.0065(12)
C00C 0.0762(17) 0.0658(17) 0.0581(15) 0.0022(12) 0.0141(14) 0.0152(14)
C00D 0.0610(17) 0.0716(18) 0.0753(19) -0.0093(14) -0.0045(15) 0.0027(14)
C00E 0.082(2) 0.076(2) 0.076(2) -0.0084(15) -0.0194(18) -0.0009(17)
C00F 0.113(3) 0.074(2) 0.0602(17) -0.0066(15) -0.0039(18) -0.0022(19)
C00G 0.086(2) 0.068(2) 0.0693(18) -0.0125(14) -0.0106(16) 0.0166(17)
C00H 0.113(3) 0.105(3) 0.072(2) -0.0128(19) -0.012(2) 0.047(2)
C00I 0.105(2) 0.0581(19) 0.094(3) 0.0162(17) 0.007(2) 0.0084(18)
C00J 0.092(2) 0.069(2) 0.085(2) 0.0032(16) 0.0234(19) 0.0223(17)
C00K 0.102(3) 0.065(2) 0.084(2) -0.0092(18) 0.016(2) 0.0009(18)
C00L 0.119(3) 0.060(2) 0.110(3) 0.0052(19) 0.022(2) 0.0225(19)
C00M 0.0697(19) 0.093(2) 0.0680(19) -0.0125(16) 0.0013(15) 0.0103(16)
C00N 0.089(2) 0.098(3) 0.0657(19) -0.0120(16) 0.0078(17) 0.0140(19)
C00O 0.169(5) 0.058(2) 0.094(3) 0.0074(19) 0.043(3) 0.017(3)
C00P 0.165(5) 0.094(3) 0.068(2) 0.002(2) 0.011(3) 0.052(3)

loop_
_atom_type_symbol
_atom_type_description
_atom_type_scat_dispersion_real
_atom_type_scat_dispersion_imag
_atom_type_scat_source
C C 0.0181 0.0091 'International Tables Vol C Tables 4.2.6.8 and 6.1.1.4'
H H 0.0000 0.0000 'International Tables Vol C Tables 4.2.6.8 and 6.1.1.4'
N N 0.0311 0.0180 'International Tables Vol C Tables 4.2.6.8 and 6.1.1.4'
O O 0.0492 0.0322 'International Tables Vol C Tables 4.2.6.8 and 6.1.1.4'

loop_
_exptl_crystal_face_index_h
_exptl_crystal_face_index_k
_exptl_crystal_face_index_l
_exptl_crystal_face_perp_dist
5 -3 0 0.0679
5 -2 -5 0.1375
-5 2 5 0.1528
5 -4 2 0.1347
-2 -5 0 0.0559
3 5 0 0.0336
-1 0 0 0.0593
1 0 0 0.0695

loop_
_geom_angle_atom_site_label_1
_geom_angle_atom_site_label_2
_geom_angle_atom_site_label_3
_geom_angle
_geom_angle_site_symmetry_1
_geom_angle_site_symmetry_3
_geom_angle_publ_flag
C003 N001 C004 122.3(2) . . ?
C003 N001 C008 119.1(2) . . ?
C004 N001 C008 118.6(2) . . ?
N001 C003 C00A 120.3(2) . . ?
C005 C003 N001 121.3(2) . . ?
C005 C003 C00A 118.4(2) . . ?
C00D C004 N001 121.2(3) . . ?
C00D C004 C00M 119.3(3) . . ?
C00M C004 N001 119.5(3) . . ?
C003 C005 H005 120.1(14) . . ?
C006 C005 C003 120.6(3) . . ?
C006 C005 H005 119.3(14) . . ?
C005 C006 C009 119.3(3) . . ?
C005 C006 C00B 120.4(2) . . ?
C00B C006 C009 120.3(3) . . ?
C00G C008 N001 120.1(3) . . ?
C00K C008 N001 121.3(3) . . ?
C00K C008 C00G 118.6(3) . . ?
O002 C009 C006 121.9(3) . . ?
O002 C009 C00I 120.6(3) . . ?
C00I C009 C006 117.5(3) . . ?
C003 C00A H00A 119.1(19) . . ?
C00C C00A C003 121.1(3) . . ?
C00C C00A H00A 119.8(19) . . ?
C006 C00B C00J 120.3(3) . . ?
C00C C00B C006 119.1(3) . . ?
C00C C00B C00J 120.6(3) . . ?
C00A C00C C00B 120.3(3) . . ?
C00A C00C H00C 123.0(14) . . ?
C00B C00C H00C 116.7(14) . . ?
C004 C00D C00E 120.0(3) . . ?
C004 C00D H00D 121(2) . . ?
C00E C00D H00D 119(2) . . ?
C00D C00E H00E 116(3) . . ?
C00F C00E C00D 120.6(3) . . ?
C00F C00E H00E 124(3) . . ?
C00E C00F H00F 117(2) . . ?
C00N C00F C00E 119.7(3) . . ?
C00N C00F H00F 123(2) . . ?
C008 C00G C00H 121.0(4) . . ?
C008 C00G H00G 117.9(19) . . ?
C00H C00G H00G 121.1(19) . . ?
C00G C00H H00H 119(3) . . ?
C00P C00H C00G 119.5(4) . . ?
C00P C00H H00H 122(3) . . ?
C009 C00I H00I 115(3) . . ?
C00L C00I C009 121.8(3) . . ?
C00L C00I H00I 124(3) . . ?
O007 C00J C00B 121.8(3) . . ?
O007 C00J C00L 121.1(3) . . ?
C00L C00J C00B 117.1(3) . . ?
C008 C00K C00O 119.8(5) . . ?
C008 C00K H00K 111.8(19) . . ?
C00O C00K H00K 128.3(19) . . ?
C00I C00L C00J 123.0(4) . . ?
C00I C00L H00L 122(3) . . ?
C00J C00L H00L 115(3) . . ?
C004 C00M H00M 119(2) . . ?
C00N C00M C004 120.2(3) . . ?
C00N C00M H00M 121(2) . . ?
C00F C00N C00M 120.3(4) . . ?
C00F C00N H00N 122(3) . . ?
C00M C00N H00N 117(3) . . ?
C00K C00O H00O 111(4) . . ?
C00P C00O C00K 119.9(4) . . ?
C00P C00O H00O 129(4) . . ?
C00H C00P C00O 121.3(4) . . ?
C00H C00P H00P 118(3) . . ?
C00O C00P H00P 120(3) . . ?

loop_
_geom_bond_atom_site_label_1
_geom_bond_atom_site_label_2
_geom_bond_distance
_geom_bond_site_symmetry_2
_geom_bond_publ_flag
N001 C003 1.398(3) . ?
N001 C004 1.424(4) . ?
N001 C008 1.428(4) . ?
O002 C009 1.218(4) . ?
C003 C005 1.391(4) . ?
C003 C00A 1.400(4) . ?
C004 C00D 1.375(4) . ?
C004 C00M 1.385(4) . ?
C005 C006 1.386(4) . ?
C005 H005 1.02(3) . ?
C006 C009 1.481(4) . ?
C006 C00B 1.398(4) . ?
O007 C00J 1.210(4) . ?
C008 C00G 1.384(5) . ?
C008 C00K 1.382(5) . ?
C009 C00I 1.473(5) . ?
C00A C00C 1.379(4) . ?
C00A H00A 1.01(3) . ?
C00B C00C 1.387(4) . ?
C00B C00J 1.478(4) . ?
C00C H00C 1.06(3) . ?
C00D C00E 1.379(5) . ?
C00D H00D 0.96(4) . ?
C00E C00F 1.374(5) . ?
C00E H00E 0.94(4) . ?
C00F C00N 1.366(5) . ?
C00F H00F 0.97(5) . ?
C00G C00H 1.396(5) . ?
C00G H00G 0.94(4) . ?
C00H C00P 1.343(7) . ?
C00H H00H 1.14(5) . ?
C00I C00L 1.316(6) . ?
C00I H00I 0.94(4) . ?
C00J C00L 1.469(5) . ?
C00K C00O 1.402(7) . ?
C00K H00K 0.94(3) . ?
C00L H00L 1.01(5) . ?
C00M C00N 1.379(5) . ?
C00M H00M 1.00(4) . ?
C00N H00N 0.98(5) . ?
C00O C00P 1.369(8) . ?
C00O H00O 0.92(6) . ?
C00P H00P 1.03(6) . ?

loop_
_geom_torsion_atom_site_label_1
_geom_torsion_atom_site_label_2
_geom_torsion_atom_site_label_3
_geom_torsion_atom_site_label_4
_geom_torsion
_geom_torsion_site_symmetry_1
_geom_torsion_site_symmetry_2
_geom_torsion_site_symmetry_3
_geom_torsion_site_symmetry_4
_geom_torsion_publ_flag
N001 C003 C005 C006 -178.6(2) . . . . ?
N001 C003 C00A C00C 178.6(3) . . . . ?
N001 C004 C00D C00E -179.1(3) . . . . ?
N001 C004 C00M C00N 179.4(3) . . . . ?
N001 C008 C00G C00H -180.0(3) . . . . ?
N001 C008 C00K C00O 179.6(3) . . . . ?
O002 C009 C00I C00L 176.7(4) . . . . ?
C003 N001 C004 C00D -45.5(4) . . . . ?
C003 N001 C004 C00M 136.7(3) . . . . ?
C003 N001 C008 C00G -55.1(4) . . . . ?
C003 N001 C008 C00K 125.6(3) . . . . ?
C003 C005 C006 C009 178.2(2) . . . . ?
C003 C005 C006 C00B -0.2(4) . . . . ?
C003 C00A C00C C00B 0.1(5) . . . . ?
C004 N001 C003 C005 -23.2(4) . . . . ?
C004 N001 C003 C00A 157.4(3) . . . . ?
C004 N001 C008 C00G 122.3(3) . . . . ?
C004 N001 C008 C00K -57.0(4) . . . . ?
C004 C00D C00E C00F 0.8(5) . . . . ?
C004 C00M C00N C00F -1.4(6) . . . . ?
C005 C003 C00A C00C -0.7(4) . . . . ?
C005 C006 C009 O002 4.0(4) . . . . ?
C005 C006 C009 C00I -176.2(3) . . . . ?
C005 C006 C00B C00C -0.5(4) . . . . ?
C005 C006 C00B C00J 179.1(3) . . . . ?
C006 C009 C00I C00L -3.1(5) . . . . ?
C006 C00B C00C C00A 0.5(4) . . . . ?
C006 C00B C00J O007 177.2(4) . . . . ?
C006 C00B C00J C00L -2.8(5) . . . . ?
O007 C00J C00L C00I -177.9(5) . . . . ?
C008 N001 C003 C005 154.1(3) . . . . ?
C008 N001 C003 C00A -25.3(4) . . . . ?
C008 N001 C004 C00D 137.2(3) . . . . ?
C008 N001 C004 C00M -40.6(4) . . . . ?
C008 C00G C00H C00P 0.5(5) . . . . ?
C008 C00K C00O C00P 0.3(6) . . . . ?
C009 C006 C00B C00C -178.9(3) . . . . ?
C009 C006 C00B C00J 0.7(4) . . . . ?
C009 C00I C00L C00J 0.9(7) . . . . ?
C00A C003 C005 C006 0.8(4) . . . . ?
C00B C006 C009 O002 -177.6(3) . . . . ?
C00B C006 C009 C00I 2.2(4) . . . . ?
C00B C00J C00L C00I 2.1(6) . . . . ?
C00C C00B C00J O007 -3.3(6) . . . . ?
C00C C00B C00J C00L 176.7(3) . . . . ?
C00D C004 C00M C00N 1.5(5) . . . . ?
C00D C00E C00F C00N -0.6(6) . . . . ?
C00E C00F C00N C00M 1.0(6) . . . . ?
C00G C008 C00K C00O 0.4(5) . . . . ?
C00G C00H C00P C00O 0.2(6) . . . . ?
C00J C00B C00C C00A -179.0(3) . . . . ?
C00K C008 C00G C00H -0.7(5) . . . . ?
C00K C00O C00P C00H -0.6(6) . . . . ?
C00M C004 C00D C00E -1.2(4) . . . . ?
